data_4070390
loop_
_publ_author_name
'Liu, Shiuh-Tzung'
'Lee, Chun-I'
'Fu, Ching-Feng'
'Chen, Chang-Hong'
'Liu, Yi-Hung'
'Elsevier, Cornelis J.'
'Peng, Shei-Ming'
'Chen, Jwu-Ting'

_publ_section_title
;
 N-Heterocyclic Carbene Transfer from Gold(I) to Palladium(II)
;
_journal_issue 24
_journal_name_full Organometallics
_journal_page_first 6957
_journal_paper_doi 10.1021/om900776j
_journal_volume 28
_journal_year 2009
_chemical_formula_sum 'C15 H16 Cl F6 N4 P Pd'
_chemical_formula_weight 539.14
_chemical_name_systematic
; 
 ? 
;
_space_group_IT_number 2
_symmetry_cell_setting triclinic
_symmetry_space_group_name_Hall '-P 1'
_symmetry_space_group_name_H-M 'P -1'
_atom_sites_solution_hydrogens geom
_atom_sites_solution_primary direct
_atom_sites_solution_secondary difmap
_audit_creation_method SHELXL-97
_cell_angle_alpha 69.643(2)
_cell_angle_beta 84.810(2)
_cell_angle_gamma 67.415(2)
_cell_formula_units_Z 2
_cell_length_a 8.8533(2)
_cell_length_b 10.3000(2)
_cell_length_c 11.7433(3)
_cell_measurement_reflns_used 17001
_cell_measurement_temperature 150(2)
_cell_measurement_theta_max 30.2791
_cell_measurement_theta_min 3.1745
_cell_volume 925.83(4)
_computing_cell_refinement
; 
CrysAlisPro, Oxford Diffraction Ltd., 
Version 1.171.33.41 (release 06-05-2009 CrysAlis171 .NET) 
(compiled May  6 2009,17:20:42) 
Empirical absorption correction using spherical harmonics, 
 implemented in SCALE3 ABSPACK scaling algorithm. 
;
_computing_data_collection
; 
CrysAlisPro, Oxford Diffraction Ltd., 
Version 1.171.33.41 (release 06-05-2009 CrysAlis171 .NET) 
(compiled May  6 2009,17:20:42) 
Empirical absorption correction using spherical harmonics, 
 implemented in SCALE3 ABSPACK scaling algorithm. 
;
_computing_data_reduction
; 
CrysAlisPro, Oxford Diffraction Ltd., 
Version 1.171.33.41 (release 06-05-2009 CrysAlis171 .NET) 
(compiled May  6 2009,17:20:42) 
Empirical absorption correction using spherical harmonics, 
 implemented in SCALE3 ABSPACK scaling algorithm. 
;
_computing_molecular_graphics SHELXTL
_computing_publication_material SHELXTL
_computing_structure_refinement 'SHELXL-97 (Sheldrick, 1997)'
_computing_structure_solution 'SHELXS-97 (Sheldrick, 1990)'
_diffrn_ambient_temperature 150(2)
_diffrn_measured_fraction_theta_full 0.998
_diffrn_measured_fraction_theta_max 0.998
_diffrn_measurement_device_type 'Oxford Diffraction Gemini A'
_diffrn_measurement_method CCD
_diffrn_radiation_monochromator graphite
_diffrn_radiation_source 'fine-focus sealed tube'
_diffrn_radiation_type MoK\a
_diffrn_radiation_wavelength 0.71073
_diffrn_reflns_av_R_equivalents 0.0233
_diffrn_reflns_av_sigmaI/netI 0.0160
_diffrn_reflns_limit_h_max 11
_diffrn_reflns_limit_h_min -11
_diffrn_reflns_limit_k_max 13
_diffrn_reflns_limit_k_min -13
_diffrn_reflns_limit_l_max 15
_diffrn_reflns_limit_l_min -15
_diffrn_reflns_number 21207
_diffrn_reflns_theta_full 27.50
_diffrn_reflns_theta_max 27.50
_diffrn_reflns_theta_min 3.18
_exptl_absorpt_coefficient_mu 1.300
_exptl_absorpt_correction_T_max 1.00000
_exptl_absorpt_correction_T_min 0.64980
_exptl_absorpt_correction_type multi-scan
_exptl_absorpt_process_details
; 
CrysAlisPro, Oxford Diffraction Ltd., 
Version 1.171.33.41 (release 06-05-2009 CrysAlis171 .NET) 
(compiled May  6 2009,17:20:42) 
Empirical absorption correction using spherical harmonics, 
 implemented in SCALE3 ABSPACK scaling algorithm. 
;
_exptl_crystal_density_diffrn 1.934
_exptl_crystal_density_method 'not measured'
_exptl_crystal_F_000 532
_exptl_crystal_size_max 0.20
_exptl_crystal_size_mid 0.15
_exptl_crystal_size_min 0.10
_refine_diff_density_max 0.765
_refine_diff_density_min -0.660
_refine_diff_density_rms 0.080
_refine_ls_extinction_method none
_refine_ls_goodness_of_fit_ref 0.775
_refine_ls_hydrogen_treatment constr
_refine_ls_matrix_type full
_refine_ls_number_parameters 253
_refine_ls_number_reflns 4245
_refine_ls_number_restraints 0
_refine_ls_restrained_S_all 0.775
_refine_ls_R_factor_all 0.0259
_refine_ls_R_factor_gt 0.0236
_refine_ls_shift/su_max 0.002
_refine_ls_shift/su_mean 0.000
_refine_ls_structure_factor_coef Fsqd
_refine_ls_weighting_details 'calc w=1/[\s^2^(Fo^2^)+(0.1000P)^2^+0.0000P] where P=(Fo^2^+2Fc^2^)/3'
_refine_ls_weighting_scheme calc
_refine_ls_wR_factor_gt 0.0833
_refine_ls_wR_factor_ref 0.0861
_reflns_number_gt 3960
_reflns_number_total 4245
_reflns_threshold_expression >2sigma(I)
_cod_data_source_file om900776j_si_002.cif
_cod_data_source_block ic13965_complex-13
_cod_depositor_comments
;
The following automatic conversions were performed:

'_symmetry_cell_setting' value 'Triclinic' changed to 'triclinic'
according to /home/saulius/struct/CIF-dictionaries/cif_core.dic
dictionary named 'cif_core.dic' version 2.4.2 from 2011-04-26.

Automatic conversion script
Id: cif_fix_values 1715 2011-07-08 13:25:40Z adriana 
;
_cod_original_sg_symbol_H-M P-1
_cod_database_code 4070390

loop_
_symmetry_equiv_pos_as_xyz
'x, y, z'
'-x, -y, -z'

loop_
_atom_site_label
_atom_site_type_symbol
_atom_site_fract_x
_atom_site_fract_y
_atom_site_fract_z
_atom_site_U_iso_or_equiv
_atom_site_adp_type
_atom_site_occupancy
_atom_site_symmetry_multiplicity
_atom_site_calc_flag
_atom_site_refinement_flags
Pd1 Pd 0.569407(16) 0.681691(14) 0.587365(12) 0.01546(8) Uani 1 1 d .
Cl1 Cl 0.29130(6) 0.78368(6) 0.51793(5) 0.02244(13) Uani 1 1 d .
N1 N 0.8721(2) 0.44635(18) 0.70640(16) 0.0202(3) Uani 1 1 d .
N2 N 0.9012(2) 0.65831(18) 0.61511(15) 0.0195(3) Uani 1 1 d .
N3 N 0.6310(2) 0.82606(18) 0.43625(16) 0.0173(3) Uani 1 1 d .
N4 N 0.5287(2) 0.53237(19) 0.74403(16) 0.0178(3) Uani 1 1 d .
C1 C 0.7985(3) 0.5891(2) 0.64098(18) 0.0176(4) Uani 1 1 d .
C2 C 1.0503(2) 0.4065(2) 0.7164(2) 0.0227(4) Uani 1 1 d .
H2A H 1.1088 0.3543 0.6593 0.027 Uiso 1 1 calc R
H2B H 1.0956 0.3430 0.8003 0.027 Uiso 1 1 calc R
C3 C 1.0602(3) 0.5599(2) 0.6818(2) 0.0272(5) Uani 1 1 d .
H3A H 1.0712 0.5835 0.7547 0.033 Uiso 1 1 calc R
H3B H 1.1527 0.5669 0.6293 0.033 Uiso 1 1 calc R
C4 C 0.8451(3) 0.8205(2) 0.55999(18) 0.0214(4) Uani 1 1 d .
H4A H 0.9399 0.8515 0.5478 0.026 Uiso 1 1 calc R
H4B H 0.7706 0.8682 0.6146 0.026 Uiso 1 1 calc R
C5 C 0.7566(2) 0.8699(2) 0.43983(18) 0.0186(4) Uani 1 1 d .
C6 C 0.8052(3) 0.9550(2) 0.3346(2) 0.0240(4) Uani 1 1 d .
H6A H 0.8927 0.9855 0.3382 0.029 Uiso 1 1 calc R
C7 C 0.7250(3) 0.9956(2) 0.2235(2) 0.0270(5) Uani 1 1 d .
H7A H 0.7579 1.0529 0.1506 0.032 Uiso 1 1 calc R
C8 C 0.5976(3) 0.9516(2) 0.22107(19) 0.0257(4) Uani 1 1 d .
H8A H 0.5404 0.9788 0.1465 0.031 Uiso 1 1 calc R
C9 C 0.5539(3) 0.8671(2) 0.32865(19) 0.0214(4) Uani 1 1 d .
H9A H 0.4658 0.8369 0.3264 0.026 Uiso 1 1 calc R
C10 C 0.7946(3) 0.3389(2) 0.7329(2) 0.0225(4) Uani 1 1 d .
H10A H 0.8690 0.2405 0.7871 0.027 Uiso 1 1 calc R
H10B H 0.7734 0.3271 0.6564 0.027 Uiso 1 1 calc R
C11 C 0.6355(2) 0.3895(2) 0.79330(18) 0.0189(4) Uani 1 1 d .
C12 C 0.6009(3) 0.2919(2) 0.89717(19) 0.0235(4) Uani 1 1 d .
H12A H 0.6756 0.1911 0.9290 0.028 Uiso 1 1 calc R
C13 C 0.4571(3) 0.3407(3) 0.9551(2) 0.0267(5) Uani 1 1 d .
H13A H 0.4317 0.2744 1.0263 0.032 Uiso 1 1 calc R
C14 C 0.3517(3) 0.4885(3) 0.90665(19) 0.0248(4) Uani 1 1 d .
H14A H 0.2536 0.5263 0.9452 0.030 Uiso 1 1 calc R
C15 C 0.3910(2) 0.5802(2) 0.80156(18) 0.0209(4) Uani 1 1 d .
H15A H 0.3178 0.6814 0.7684 0.025 Uiso 1 1 calc R
P1 P 0.10736(7) 1.16395(6) 0.09738(5) 0.02131(13) Uani 1 1 d .
F1 F -0.03238(19) 1.19996(17) 0.19112(15) 0.0396(4) Uani 1 1 d .
F2 F 0.2479(2) 1.12549(18) 0.00524(14) 0.0412(4) Uani 1 1 d .
F3 F -0.0038(3) 1.1244(4) 0.0288(2) 0.0935(9) Uani 1 1 d .
F4 F 0.0379(3) 1.3315(2) 0.00988(19) 0.0764(7) Uani 1 1 d .
F5 F 0.2202(2) 1.2050(3) 0.16478(17) 0.0608(6) Uani 1 1 d .
F6 F 0.1814(3) 0.99629(18) 0.18688(19) 0.0688(7) Uani 1 1 d .

loop_
_atom_site_aniso_label
_atom_site_aniso_U_11
_atom_site_aniso_U_22
_atom_site_aniso_U_33
_atom_site_aniso_U_23
_atom_site_aniso_U_13
_atom_site_aniso_U_12
Pd1 0.01358(11) 0.01634(11) 0.01458(11) -0.00227(7) 0.00164(7) -0.00655(7)
Cl1 0.0158(2) 0.0266(3) 0.0211(3) -0.0030(2) 0.00017(19) -0.0084(2)
N1 0.0144(8) 0.0186(8) 0.0234(9) -0.0035(7) 0.0022(7) -0.0054(7)
N2 0.0155(8) 0.0197(8) 0.0211(8) -0.0023(6) -0.0014(7) -0.0081(7)
N3 0.0162(8) 0.0155(8) 0.0168(8) -0.0032(6) 0.0038(6) -0.0052(6)
N4 0.0163(8) 0.0200(8) 0.0179(8) -0.0042(6) 0.0019(6) -0.0099(7)
C1 0.0211(10) 0.0169(9) 0.0146(9) -0.0053(7) 0.0036(7) -0.0077(8)
C2 0.0152(9) 0.0223(10) 0.0267(11) -0.0057(8) 0.0000(8) -0.0051(8)
C3 0.0171(10) 0.0253(11) 0.0363(12) -0.0046(9) -0.0049(9) -0.0089(8)
C4 0.0257(10) 0.0194(10) 0.0197(10) -0.0031(7) -0.0001(8) -0.0121(8)
C5 0.0202(10) 0.0149(9) 0.0202(9) -0.0061(7) 0.0022(8) -0.0063(8)
C6 0.0268(11) 0.0212(10) 0.0246(10) -0.0063(8) 0.0057(8) -0.0120(8)
C7 0.0362(13) 0.0224(10) 0.0180(10) -0.0018(8) 0.0075(9) -0.0123(9)
C8 0.0234(11) 0.0275(11) 0.0175(10) -0.0036(8) 0.0011(8) -0.0041(9)
C9 0.0171(10) 0.0252(11) 0.0176(10) -0.0041(8) 0.0015(8) -0.0064(8)
C10 0.0220(10) 0.0181(9) 0.0269(10) -0.0071(8) 0.0053(8) -0.0086(8)
C11 0.0177(9) 0.0194(9) 0.0212(10) -0.0057(7) 0.0007(8) -0.0097(8)
C12 0.0231(10) 0.0189(9) 0.0245(10) -0.0011(8) 0.0016(8) -0.0094(8)
C13 0.0272(12) 0.0296(12) 0.0221(11) -0.0014(9) 0.0047(9) -0.0168(10)
C14 0.0164(10) 0.0358(12) 0.0204(10) -0.0077(8) 0.0039(8) -0.0102(9)
C15 0.0135(9) 0.0263(10) 0.0218(10) -0.0059(8) 0.0000(8) -0.0083(8)
P1 0.0207(3) 0.0210(3) 0.0211(3) -0.0073(2) 0.0052(2) -0.0076(2)
F1 0.0321(8) 0.0361(8) 0.0461(9) -0.0152(7) 0.0230(7) -0.0117(6)
F2 0.0437(9) 0.0504(9) 0.0330(8) -0.0239(7) 0.0200(7) -0.0168(8)
F3 0.0802(16) 0.188(3) 0.0785(16) -0.0770(18) 0.0211(13) -0.0948(19)
F4 0.0793(15) 0.0395(10) 0.0555(12) 0.0117(8) 0.0261(11) 0.0050(10)
F5 0.0642(12) 0.1156(17) 0.0487(10) -0.0528(11) 0.0302(9) -0.0659(13)
F6 0.0814(16) 0.0229(8) 0.0654(13) 0.0006(8) 0.0340(12) -0.0022(9)

loop_
_atom_type_symbol
_atom_type_description
_atom_type_scat_dispersion_real
_atom_type_scat_dispersion_imag
_atom_type_scat_source
C C 0.0033 0.0016 'International Tables Vol C Tables 4.2.6.8 and 6.1.1.4'
H H 0.0000 0.0000 'International Tables Vol C Tables 4.2.6.8 and 6.1.1.4'
N N 0.0061 0.0033 'International Tables Vol C Tables 4.2.6.8 and 6.1.1.4'
F F 0.0171 0.0103 'International Tables Vol C Tables 4.2.6.8 and 6.1.1.4'
P P 0.1023 0.0942 'International Tables Vol C Tables 4.2.6.8 and 6.1.1.4'
Cl Cl 0.1484 0.1585 'International Tables Vol C Tables 4.2.6.8 and 6.1.1.4'
Pd Pd -0.9988 1.0072 'International Tables Vol C Tables 4.2.6.8 and 6.1.1.4'

loop_
_geom_angle_atom_site_label_1
_geom_angle_atom_site_label_2
_geom_angle_atom_site_label_3
_geom_angle
C1 Pd1 N4 87.15(8)
C1 Pd1 N3 87.87(8)
N4 Pd1 N3 174.92(6)
C1 Pd1 Cl1 176.78(6)
N4 Pd1 Cl1 92.28(5)
N3 Pd1 Cl1 92.75(5)
C1 N1 C10 123.11(18)
C1 N1 C2 110.29(17)
C10 N1 C2 124.41(16)
C1 N2 C4 121.69(17)
C1 N2 C3 110.47(16)
C4 N2 C3 125.22(16)
C9 N3 C5 118.83(17)
C9 N3 Pd1 118.66(14)
C5 N3 Pd1 122.24(14)
C15 N4 C11 118.64(18)
C15 N4 Pd1 118.22(14)
C11 N4 Pd1 123.11(14)
N2 C1 N1 111.39(18)
N2 C1 Pd1 124.73(15)
N1 C1 Pd1 123.86(15)
N1 C2 C3 101.56(16)
N2 C3 C2 101.57(17)
N2 C4 C5 109.43(16)
N3 C5 C6 120.89(19)
N3 C5 C4 118.58(17)
C6 C5 C4 120.51(18)
C5 C6 C7 119.6(2)
C8 C7 C6 119.0(2)
C7 C8 C9 119.0(2)
N3 C9 C8 122.7(2)
N1 C10 C11 110.65(16)
N4 C11 C12 121.06(19)
N4 C11 C10 118.56(17)
C12 C11 C10 120.38(18)
C11 C12 C13 120.1(2)
C14 C13 C12 118.3(2)
C15 C14 C13 119.0(2)
N4 C15 C14 122.7(2)
F3 P1 F4 90.67(17)
F3 P1 F5 179.23(12)
F4 P1 F5 88.81(14)
F3 P1 F6 91.02(16)
F4 P1 F6 178.27(15)
F5 P1 F6 89.49(13)
F3 P1 F2 89.26(11)
F4 P1 F2 89.59(10)
F5 P1 F2 90.16(9)
F6 P1 F2 90.06(9)
F3 P1 F1 90.78(11)
F4 P1 F1 91.27(10)
F5 P1 F1 89.81(9)
F6 P1 F1 89.08(9)
F2 P1 F1 179.14(9)

loop_
_geom_bond_atom_site_label_1
_geom_bond_atom_site_label_2
_geom_bond_distance
Pd1 C1 1.936(2)
Pd1 N4 2.0537(17)
Pd1 N3 2.0662(17)
Pd1 Cl1 2.3688(5)
N1 C1 1.321(3)
N1 C10 1.449(3)
N1 C2 1.475(3)
N2 C1 1.313(3)
N2 C4 1.457(3)
N2 C3 1.474(3)
N3 C9 1.343(3)
N3 C5 1.360(3)
N4 C15 1.344(3)
N4 C11 1.354(3)
C2 C3 1.523(3)
C4 C5 1.502(3)
C5 C6 1.386(3)
C6 C7 1.393(3)
C7 C8 1.374(3)
C8 C9 1.381(3)
C10 C11 1.507(3)
C11 C12 1.382(3)
C12 C13 1.388(3)
C13 C14 1.384(3)
C14 C15 1.378(3)
P1 F3 1.570(2)
P1 F4 1.5743(18)
P1 F5 1.5821(17)
P1 F6 1.5840(17)
P1 F2 1.5976(15)
P1 F1 1.6017(15)
